data_8102272
loop_
_publ_author_name
'Qiu-Yue Lin'
'Xin-Qian He'
'Yi-Han Wen'

_publ_section_title
;
 Crystal structure of
 diaqua-bis(2-bipyridinecarboxylato)gadolinium(III) nitrate
 monohydrate, [Gd(C6H4O2N)2(H2O)2][NO3] &#x00B7; H2O
;
_journal_issue 2
_journal_name_full 'Zeitschrift f\"ur Kristallographie - New Crystal Structures'
_journal_page_first 181
_journal_volume 224
_journal_year 2009
_chemical_formula_moiety 'C12 H12 Gd N2 O6, NO3, H2O'
_chemical_formula_sum 'C12 H14 Gd N3 O10'
_chemical_formula_weight 517.51
_space_group_IT_number 14
_symmetry_cell_setting monoclinic
_symmetry_space_group_name_Hall '-P 2ybc'
_symmetry_space_group_name_H-M 'P 1 21/c 1'
_atom_sites_solution_hydrogens geom
_atom_sites_solution_primary direct
_atom_sites_solution_secondary difmap
_audit_creation_method SHELXL-97
_cell_angle_alpha 90.00
_cell_angle_beta 91.0900(10)
_cell_angle_gamma 90.00
_cell_formula_units_Z 4
_cell_length_a 9.3141(3)
_cell_length_b 7.6933(2)
_cell_length_c 23.5516(6)
_cell_measurement_reflns_used 7701
_cell_measurement_temperature 296(2)
_cell_measurement_theta_max 25.00
_cell_measurement_theta_min 1.73
_cell_volume 1687.31(8)
_computing_cell_refinement 'Siemens SMART & SAINT'
_computing_data_collection 'Siemens SMART'
_computing_data_reduction 'Siemens XPREP'
_computing_molecular_graphics 'Bruker SHELXTL'
_computing_publication_material 'Bruker SHELXTL'
_computing_structure_refinement 'Siemens SHELXTL'
_computing_structure_solution 'Siemens SHELXTL'
_diffrn_ambient_temperature 296(2)
_diffrn_measured_fraction_theta_full 0.942
_diffrn_measured_fraction_theta_max 0.942
_diffrn_measurement_device_type 'Bruker P4'
_diffrn_measurement_method '\w scans'
_diffrn_radiation_monochromator graphite
_diffrn_radiation_source 'fine-focus sealed tube'
_diffrn_radiation_type MoK\a
_diffrn_radiation_wavelength 0.71073
_diffrn_reflns_av_R_equivalents 0.0267
_diffrn_reflns_av_sigmaI/netI 0.0225
_diffrn_reflns_limit_h_max 11
_diffrn_reflns_limit_h_min -10
_diffrn_reflns_limit_k_max 8
_diffrn_reflns_limit_k_min -7
_diffrn_reflns_limit_l_max 28
_diffrn_reflns_limit_l_min -28
_diffrn_reflns_number 11357
_diffrn_reflns_theta_full 25.00
_diffrn_reflns_theta_max 25.00
_diffrn_reflns_theta_min 1.73
_diffrn_standards_decay_% none
_diffrn_standards_interval_count none
_diffrn_standards_interval_time none
_diffrn_standards_number none
_exptl_absorpt_coefficient_mu 3.989
_exptl_absorpt_correction_T_max 0.438
_exptl_absorpt_correction_T_min 0.194
_exptl_absorpt_correction_type empirical
_exptl_absorpt_process_details 'SADABS (Sheldrick, 1996)'
_exptl_crystal_colour pink
_exptl_crystal_density_diffrn 2.013
_exptl_crystal_density_method 'not measured'
_exptl_crystal_description block
_exptl_crystal_F_000 980
_exptl_crystal_size_max 0.433
_exptl_crystal_size_mid 0.408
_exptl_crystal_size_min 0.207
_refine_diff_density_max 1.061
_refine_diff_density_min -0.652
_refine_diff_density_rms 0.084
_refine_ls_extinction_coef 0.0083(3)
_refine_ls_extinction_expression Fc^*^=kFc[1+0.001xFc^2^\l^3^/sin(2\q)]^-1/4^
_refine_ls_extinction_method SHELXL
_refine_ls_goodness_of_fit_ref 1.065
_refine_ls_hydrogen_treatment mixed
_refine_ls_matrix_type full
_refine_ls_number_parameters 260
_refine_ls_number_reflns 2798
_refine_ls_number_restraints 7
_refine_ls_restrained_S_all 1.064
_refine_ls_R_factor_all 0.0223
_refine_ls_R_factor_gt 0.0194
_refine_ls_shift/su_max 0.001
_refine_ls_shift/su_mean 0.000
_refine_ls_structure_factor_coef Fsqd
_refine_ls_weighting_details 'calc w=1/[\s^2^(Fo^2^)+(0.0197P)^2^+1.7780P] where P=(Fo^2^+2Fc^2^)/3'
_refine_ls_weighting_scheme calc
_refine_ls_wR_factor_gt 0.0469
_refine_ls_wR_factor_ref 0.0483
_reflns_number_gt 2468
_reflns_number_total 2798
_reflns_threshold_expression >2sigma(I)
_cod_data_source_file 1267-2244.cff
_cod_data_source_block h
_cod_depositor_comments
;
The following automatic conversions were performed:
'_symmetry_cell_setting' value 'Monoclinic' changed to 'monoclinic'
according to '/home/saulius/struct/CIF-dictionaries/cif_core.dic'
dictionary named 'cif_core.dic' version 2.4.1 from 2010-06-29.

Automatic conversion script
Id: cif_fix_enum 1555 2011-01-17 13:19:09Z saulius 
;
_cod_original_sg_symbol_H-M P2(1)/c
_cod_database_code 8102272

loop_
_symmetry_equiv_pos_as_xyz
'x, y, z'
'-x, y+1/2, -z+1/2'
'-x, -y, -z'
'x, -y-1/2, z-1/2'

loop_
_atom_site_label
_atom_site_type_symbol
_atom_site_fract_x
_atom_site_fract_y
_atom_site_fract_z
_atom_site_U_iso_or_equiv
_atom_site_adp_type
_atom_site_occupancy
_atom_site_symmetry_multiplicity
_atom_site_calc_flag
_atom_site_refinement_flags
_atom_site_disorder_assembly
_atom_site_disorder_group
Gd1 Gd 0.248753(11) 0.104391(19) 0.250840(4) 0.01848(9) Uani 1 1 d . . .
C1 C 0.4862(3) 0.3501(4) 0.19309(11) 0.0275(7) Uani 1 1 d . . .
C2 C 0.3989(3) 0.3091(4) 0.14067(11) 0.0289(7) Uani 1 1 d . . .
C3 C 0.4342(4) 0.3721(4) 0.08812(12) 0.0390(8) Uani 1 1 d . . .
H3A H 0.5139 0.4436 0.0840 0.047 Uiso 1 1 calc R . .
C4 C 0.3501(4) 0.3281(5) 0.04169(13) 0.0479(9) Uani 1 1 d . . .
H4A H 0.3708 0.3709 0.0058 0.057 Uiso 1 1 calc R . .
C5 C 0.2352(4) 0.2200(5) 0.04937(13) 0.0477(9) Uani 1 1 d . . .
H5A H 0.1769 0.1877 0.0187 0.057 Uiso 1 1 calc R . .
C6 C 0.2069(3) 0.1595(5) 0.10322(12) 0.0408(8) Uani 1 1 d . . .
H6A H 0.1292 0.0853 0.1080 0.049 Uiso 1 1 calc R . .
C7 C 0.0751(3) 0.4394(4) 0.29190(11) 0.0283(7) Uani 1 1 d . . .
C8 C 0.1853(3) 0.4381(4) 0.33891(11) 0.0285(7) Uani 1 1 d . . .
C9 C 0.1872(3) 0.5605(5) 0.38126(13) 0.0395(8) Uani 1 1 d . . .
H9A H 0.1153 0.6441 0.3829 0.047 Uiso 1 1 calc R . .
C10 C 0.2967(4) 0.5581(5) 0.42139(13) 0.0426(8) Uani 1 1 d . . .
H10A H 0.3005 0.6399 0.4504 0.051 Uiso 1 1 calc R . .
C11 C 0.3999(4) 0.4320(5) 0.41740(13) 0.0399(8) Uani 1 1 d . . .
H11A H 0.4762 0.4283 0.4435 0.048 Uiso 1 1 calc R . .
C12 C 0.3897(3) 0.3108(5) 0.37438(12) 0.0349(7) Uani 1 1 d . . .
H12A H 0.4594 0.2246 0.3725 0.042 Uiso 1 1 calc R . .
N1 N 0.2839(2) 0.3121(3) 0.33540(9) 0.0287(6) Uani 1 1 d . . .
N2 N 0.2868(3) 0.2035(4) 0.14872(9) 0.0313(6) Uani 1 1 d . . .
N3 N 0.1809(4) 0.7234(4) 0.06595(13) 0.0543(8) Uani 1 1 d . . .
O1 O 0.1031(2) 0.3486(3) 0.24866(8) 0.0373(5) Uani 1 1 d . . .
O1W O 0.1429(4) 0.0087(5) 0.43094(11) 0.0684(9) Uani 1 1 d D . .
H1WA H 0.076(6) 0.079(7) 0.439(3) 0.18(4) Uiso 1 1 d D . .
H1WB H 0.129(6) -0.070(6) 0.456(2) 0.12(2) Uiso 1 1 d D . .
O2W O 0.1133(3) -0.0265(4) 0.31899(9) 0.0464(6) Uani 1 1 d D . .
HW2A H 0.120(5) -0.020(6) 0.3571(19) 0.084(14) Uiso 1 1 d . . .
H2WB H 0.037(3) -0.076(5) 0.3080(15) 0.050(11) Uiso 1 1 d D . .
O2 O -0.0344(2) 0.5303(3) 0.29725(8) 0.0341(5) Uani 1 1 d . . .
O3W O 0.2971(3) -0.1563(4) 0.20507(10) 0.0488(6) Uani 1 1 d D . .
H3WA H 0.261(4) -0.206(5) 0.1754(13) 0.086(15) Uiso 1 1 d D . .
H3WB H 0.369(4) -0.221(6) 0.2123(18) 0.098(18) Uiso 1 1 d D . .
O3 O 0.5791(2) 0.4655(3) 0.19092(8) 0.0361(5) Uani 1 1 d . . .
O4 O 0.4589(2) 0.2605(3) 0.23653(8) 0.0388(6) Uani 1 1 d . . .
O5 O 0.3068(3) 0.7486(5) 0.05507(14) 0.0816(10) Uani 1 1 d . . .
O6 O 0.0901(3) 0.7088(5) 0.02636(11) 0.0762(9) Uani 1 1 d . . .
O7 O 0.1404(4) 0.7109(5) 0.11558(11) 0.0874(11) Uani 1 1 d . . .

loop_
_atom_site_aniso_label
_atom_site_aniso_U_11
_atom_site_aniso_U_22
_atom_site_aniso_U_33
_atom_site_aniso_U_23
_atom_site_aniso_U_13
_atom_site_aniso_U_12
Gd1 0.01783(11) 0.01906(14) 0.01848(10) -0.00074(4) -0.00195(6) -0.00009(5)
C1 0.0272(15) 0.0261(19) 0.0290(14) 0.0008(12) -0.0001(11) -0.0016(13)
C2 0.0316(16) 0.027(2) 0.0282(13) -0.0033(12) -0.0006(11) 0.0003(13)
C3 0.048(2) 0.037(2) 0.0319(15) 0.0017(13) 0.0023(14) -0.0087(15)
C4 0.070(2) 0.046(3) 0.0277(15) 0.0040(15) -0.0008(15) -0.009(2)
C5 0.054(2) 0.059(3) 0.0298(15) -0.0044(15) -0.0096(14) -0.0072(19)
C6 0.0387(18) 0.051(2) 0.0319(15) -0.0030(15) -0.0071(13) -0.0090(16)
C7 0.0264(15) 0.0260(19) 0.0324(14) 0.0004(13) -0.0036(11) 0.0001(13)
C8 0.0258(15) 0.0292(19) 0.0305(14) -0.0011(12) -0.0016(11) 0.0016(13)
C9 0.0364(18) 0.039(2) 0.0426(17) -0.0108(15) -0.0059(13) 0.0087(15)
C10 0.0440(19) 0.044(2) 0.0400(17) -0.0141(15) -0.0079(14) 0.0041(17)
C11 0.0394(18) 0.043(2) 0.0366(16) -0.0044(15) -0.0115(13) 0.0009(16)
C12 0.0323(16) 0.036(2) 0.0357(15) -0.0027(14) -0.0078(12) 0.0053(14)
N1 0.0280(13) 0.0280(17) 0.0300(11) -0.0001(10) -0.0025(9) 0.0038(11)
N2 0.0310(13) 0.0349(17) 0.0280(11) -0.0023(11) -0.0027(10) -0.0030(12)
N3 0.064(2) 0.046(2) 0.0527(18) -0.0041(15) -0.0122(16) -0.0122(17)
O1 0.0415(13) 0.0364(15) 0.0338(11) -0.0066(10) -0.0072(9) 0.0117(11)
O1W 0.075(2) 0.094(3) 0.0361(13) -0.0021(16) 0.0009(12) 0.011(2)
O2W 0.0432(14) 0.067(2) 0.0292(11) 0.0038(11) -0.0019(10) -0.0220(13)
O2 0.0282(11) 0.0381(15) 0.0356(10) -0.0036(10) -0.0054(8) 0.0092(10)
O3W 0.0531(16) 0.0453(17) 0.0473(13) -0.0218(12) -0.0185(12) 0.0194(13)
O3 0.0391(12) 0.0355(16) 0.0333(10) 0.0033(9) -0.0051(9) -0.0135(11)
O4 0.0352(12) 0.0528(17) 0.0284(10) 0.0086(10) -0.0050(8) -0.0170(11)
O5 0.0581(19) 0.086(3) 0.101(2) 0.0196(19) -0.0118(16) -0.0195(17)
O6 0.0714(19) 0.103(3) 0.0537(15) -0.0058(16) -0.0202(14) -0.0179(18)
O7 0.103(3) 0.113(3) 0.0470(16) -0.0172(17) -0.0033(15) -0.033(2)

loop_
_atom_type_symbol
_atom_type_description
_atom_type_scat_dispersion_real
_atom_type_scat_dispersion_imag
_atom_type_scat_source
C C 0.0033 0.0016 'International Tables Vol C Tables 4.2.6.8 and 6.1.1.4'
H H 0.0000 0.0000 'International Tables Vol C Tables 4.2.6.8 and 6.1.1.4'
N N 0.0061 0.0033 'International Tables Vol C Tables 4.2.6.8 and 6.1.1.4'
O O 0.0106 0.0060 'International Tables Vol C Tables 4.2.6.8 and 6.1.1.4'
Gd Gd -0.1653 3.9035 'International Tables Vol C Tables 4.2.6.8 and 6.1.1.4'

loop_
_geom_angle_atom_site_label_1
_geom_angle_atom_site_label_2
_geom_angle_atom_site_label_3
_geom_angle
_geom_angle_site_symmetry_1
_geom_angle_site_symmetry_3
_geom_angle_publ_flag
O2W Gd1 O1 92.39(9) . . ?
O2W Gd1 O3W 93.42(10) . . ?
O1 Gd1 O3W 143.85(8) . . ?
O2W Gd1 O4 143.48(7) . . ?
O1 Gd1 O4 94.15(8) . . ?
O3W Gd1 O4 101.95(9) . . ?
O2W Gd1 O2 75.92(8) . 2_545 ?
O1 Gd1 O2 72.17(8) . 2_545 ?
O3W Gd1 O2 74.76(8) . 2_545 ?
O4 Gd1 O2 139.98(7) . 2_545 ?
O2W Gd1 O3 76.70(8) . 2_645 ?
O1 Gd1 O3 140.82(7) . 2_645 ?
O3W Gd1 O3 75.05(8) . 2_645 ?
O4 Gd1 O3 75.66(8) . 2_645 ?
O2 Gd1 O3 137.45(8) 2_545 2_645 ?
O2W Gd1 N2 151.42(8) . . ?
O1 Gd1 N2 80.15(8) . . ?
O3W Gd1 N2 77.84(9) . . ?
O4 Gd1 N2 65.00(7) . . ?
O2 Gd1 N2 75.52(7) 2_545 . ?
O3 Gd1 N2 125.49(7) 2_645 . ?
O2W Gd1 N1 78.14(8) . . ?
O1 Gd1 N1 65.10(7) . . ?
O3W Gd1 N1 150.79(8) . . ?
O4 Gd1 N1 72.30(7) . . ?
O2 Gd1 N1 128.31(7) 2_545 . ?
O3 Gd1 N1 75.80(7) 2_645 . ?
N2 Gd1 N1 121.75(8) . . ?
O3 C1 O4 125.1(3) . . ?
O3 C1 C2 118.9(2) . . ?
O4 C1 C2 116.0(3) . . ?
N2 C2 C3 122.8(3) . . ?
N2 C2 C1 115.0(2) . . ?
C3 C2 C1 122.2(3) . . ?
C2 C3 C4 119.1(3) . . ?
C2 C3 H3A 120.4 . . ?
C4 C3 H3A 120.4 . . ?
C5 C4 C3 118.6(3) . . ?
C5 C4 H4A 120.7 . . ?
C3 C4 H4A 120.7 . . ?
C4 C5 C6 119.3(3) . . ?
C4 C5 H5A 120.4 . . ?
C6 C5 H5A 120.4 . . ?
N2 C6 C5 122.5(3) . . ?
N2 C6 H6A 118.7 . . ?
C5 C6 H6A 118.7 . . ?
O2 C7 O1 124.9(3) . . ?
O2 C7 C8 118.8(3) . . ?
O1 C7 C8 116.3(3) . . ?
N1 C8 C9 122.9(3) . . ?
N1 C8 C7 114.9(2) . . ?
C9 C8 C7 122.2(3) . . ?
C8 C9 C10 119.3(3) . . ?
C8 C9 H9A 120.4 . . ?
C10 C9 H9A 120.4 . . ?
C11 C10 C9 118.3(3) . . ?
C11 C10 H10A 120.9 . . ?
C9 C10 H10A 120.9 . . ?
C10 C11 C12 119.4(3) . . ?
C10 C11 H11A 120.3 . . ?
C12 C11 H11A 120.3 . . ?
N1 C12 C11 122.7(3) . . ?
N1 C12 H12A 118.7 . . ?
C11 C12 H12A 118.7 . . ?
C12 N1 C8 117.5(3) . . ?
C12 N1 Gd1 127.6(2) . . ?
C8 N1 Gd1 114.86(17) . . ?
C6 N2 C2 117.6(2) . . ?
C6 N2 Gd1 126.5(2) . . ?
C2 N2 Gd1 115.90(17) . . ?
O5 N3 O7 121.5(3) . . ?
O5 N3 O6 119.7(3) . . ?
O7 N3 O6 118.8(3) . . ?
C7 O1 Gd1 123.98(19) . . ?
H1WA O1W H1WB 100(3) . . ?
Gd1 O2W HW2A 130(3) . . ?
Gd1 O2W H2WB 117(2) . . ?
HW2A O2W H2WB 112(4) . . ?
C7 O2 Gd1 141.13(19) . 2 ?
Gd1 O3W H3WA 133(3) . . ?
Gd1 O3W H3WB 125(3) . . ?
H3WA O3W H3WB 101(3) . . ?
C1 O3 Gd1 140.39(18) . 2_655 ?
C1 O4 Gd1 125.56(18) . . ?

loop_
_geom_bond_atom_site_label_1
_geom_bond_atom_site_label_2
_geom_bond_distance
_geom_bond_site_symmetry_2
_geom_bond_publ_flag
Gd1 O2W 2.293(2) . ?
Gd1 O1 2.317(2) . ?
Gd1 O3W 2.325(2) . ?
Gd1 O4 2.326(2) . ?
Gd1 O2 2.3466(19) 2_545 ?
Gd1 O3 2.348(2) 2_645 ?
Gd1 N2 2.554(2) . ?
Gd1 N1 2.570(2) . ?
C1 O3 1.241(4) . ?
C1 O4 1.264(3) . ?
C1 C2 1.499(4) . ?
C2 N2 1.340(4) . ?
C2 C3 1.375(4) . ?
C3 C4 1.375(4) . ?
C3 H3A 0.9300 . ?
C4 C5 1.370(5) . ?
C4 H4A 0.9300 . ?
C5 C6 1.381(4) . ?
C5 H5A 0.9300 . ?
C6 N2 1.337(4) . ?
C6 H6A 0.9300 . ?
C7 O2 1.245(4) . ?
C7 O1 1.266(3) . ?
C7 C8 1.495(4) . ?
C8 N1 1.339(4) . ?
C8 C9 1.371(4) . ?
C9 C10 1.377(4) . ?
C9 H9A 0.9300 . ?
C10 C11 1.370(5) . ?
C10 H10A 0.9300 . ?
C11 C12 1.379(4) . ?
C11 H11A 0.9300 . ?
C12 N1 1.334(4) . ?
C12 H12A 0.9300 . ?
N3 O5 1.220(4) . ?
N3 O7 1.239(4) . ?
N3 O6 1.252(4) . ?
O1W H1WA 0.85(2) . ?
O1W H1WB 0.854(19) . ?
O2W HW2A 0.90(4) . ?
O2W H2WB 0.844(19) . ?
O2 Gd1 2.3466(19) 2 ?
O3W H3WA 0.859(19) . ?
O3W H3WB 0.851(19) . ?
O3 Gd1 2.348(2) 2_655 ?

loop_
_geom_hbond_atom_site_label_D
_geom_hbond_atom_site_label_H
_geom_hbond_atom_site_label_A
_geom_hbond_distance_DH
_geom_hbond_distance_HA
_geom_hbond_distance_DA
_geom_hbond_angle_DHA
_geom_hbond_site_symmetry_A
O1W H1WA O6 0.85(2) 2.02(3) 2.859(5) 166(6) 2_545
O1W H1WA O7 0.85(2) 2.57(5) 3.235(5) 136(6) 2_545
O1W H1WA O6 0.85(2) 2.02(3) 2.859(5) 166(6) 2_545
O1W H1WB O6 0.854(19) 2.01(2) 2.852(4) 167(6) 4_566
O2W HW2A O1W 0.90(4) 1.76(4) 2.660(3) 175(5) .
O3W H3WA O7 0.859(19) 1.90(2) 2.739(4) 166(4) 1_545
O3W H3WB O4 0.851(19) 1.99(3) 2.710(3) 142(4) 2_645

loop_
_geom_torsion_atom_site_label_1
_geom_torsion_atom_site_label_2
_geom_torsion_atom_site_label_3
_geom_torsion_atom_site_label_4
_geom_torsion
_geom_torsion_site_symmetry_1
_geom_torsion_site_symmetry_2
_geom_torsion_site_symmetry_3
_geom_torsion_site_symmetry_4
_geom_torsion_publ_flag
O3 C1 C2 N2 -170.0(3) . . . . ?
O4 C1 C2 N2 10.8(4) . . . . ?
O3 C1 C2 C3 11.6(5) . . . . ?
O4 C1 C2 C3 -167.6(3) . . . . ?
N2 C2 C3 C4 1.1(5) . . . . ?
C1 C2 C3 C4 179.4(3) . . . . ?
C2 C3 C4 C5 -1.2(6) . . . . ?
C3 C4 C5 C6 0.3(6) . . . . ?
C4 C5 C6 N2 0.6(6) . . . . ?
O2 C7 C8 N1 166.9(3) . . . . ?
O1 C7 C8 N1 -14.5(4) . . . . ?
O2 C7 C8 C9 -15.0(5) . . . . ?
O1 C7 C8 C9 163.6(3) . . . . ?
N1 C8 C9 C10 1.8(5) . . . . ?
C7 C8 C9 C10 -176.1(3) . . . . ?
C8 C9 C10 C11 -0.2(5) . . . . ?
C9 C10 C11 C12 -1.1(5) . . . . ?
C10 C11 C12 N1 1.1(5) . . . . ?
C11 C12 N1 C8 0.3(5) . . . . ?
C11 C12 N1 Gd1 178.3(2) . . . . ?
C9 C8 N1 C12 -1.8(4) . . . . ?
C7 C8 N1 C12 176.2(3) . . . . ?
C9 C8 N1 Gd1 180.0(2) . . . . ?
C7 C8 N1 Gd1 -2.0(3) . . . . ?
O2W Gd1 N1 C12 93.7(3) . . . . ?
O1 Gd1 N1 C12 -168.0(3) . . . . ?
O3W Gd1 N1 C12 18.2(3) . . . . ?
O4 Gd1 N1 C12 -64.6(2) . . . . ?
O2 Gd1 N1 C12 154.8(2) 2_545 . . . ?
O3 Gd1 N1 C12 14.6(2) 2_645 . . . ?
N2 Gd1 N1 C12 -108.6(2) . . . . ?
O2W Gd1 N1 C8 -88.3(2) . . . . ?
O1 Gd1 N1 C8 9.99(19) . . . . ?
O3W Gd1 N1 C8 -163.8(2) . . . . ?
O4 Gd1 N1 C8 113.4(2) . . . . ?
O2 Gd1 N1 C8 -27.2(2) 2_545 . . . ?
O3 Gd1 N1 C8 -167.4(2) 2_645 . . . ?
N2 Gd1 N1 C8 69.4(2) . . . . ?
C5 C6 N2 C2 -0.6(5) . . . . ?
C5 C6 N2 Gd1 179.8(3) . . . . ?
C3 C2 N2 C6 -0.2(5) . . . . ?
C1 C2 N2 C6 -178.6(3) . . . . ?
C3 C2 N2 Gd1 179.4(2) . . . . ?
C1 C2 N2 Gd1 1.0(3) . . . . ?
O2W Gd1 N2 C6 -11.3(4) . . . . ?
O1 Gd1 N2 C6 -88.0(3) . . . . ?
O3W Gd1 N2 C6 63.2(3) . . . . ?
O4 Gd1 N2 C6 172.7(3) . . . . ?
O2 Gd1 N2 C6 -14.0(3) 2_545 . . . ?
O3 Gd1 N2 C6 124.6(3) 2_645 . . . ?
N1 Gd1 N2 C6 -140.4(3) . . . . ?
O2W Gd1 N2 C2 169.1(2) . . . . ?
O1 Gd1 N2 C2 92.4(2) . . . . ?
O3W Gd1 N2 C2 -116.4(2) . . . . ?
O4 Gd1 N2 C2 -6.9(2) . . . . ?
O2 Gd1 N2 C2 166.4(2) 2_545 . . . ?
O3 Gd1 N2 C2 -55.0(2) 2_645 . . . ?
N1 Gd1 N2 C2 40.0(2) . . . . ?
O2 C7 O1 Gd1 -154.5(2) . . . . ?
C8 C7 O1 Gd1 27.0(4) . . . . ?
O2W Gd1 O1 C7 55.6(2) . . . . ?
O3W Gd1 O1 C7 154.7(2) . . . . ?
O4 Gd1 O1 C7 -88.5(2) . . . . ?
O2 Gd1 O1 C7 130.0(3) 2_545 . . . ?
O3 Gd1 O1 C7 -16.2(3) 2_645 . . . ?
N2 Gd1 O1 C7 -152.2(3) . . . . ?
N1 Gd1 O1 C7 -20.2(2) . . . . ?
O1 C7 O2 Gd1 2.2(6) . . . 2 ?
C8 C7 O2 Gd1 -179.3(2) . . . 2 ?
O4 C1 O3 Gd1 -1.3(6) . . . 2_655 ?
C2 C1 O3 Gd1 179.6(2) . . . 2_655 ?
O3 C1 O4 Gd1 161.1(2) . . . . ?
C2 C1 O4 Gd1 -19.7(4) . . . . ?
O2W Gd1 O4 C1 -162.1(2) . . . . ?
O1 Gd1 O4 C1 -62.4(3) . . . . ?
O3W Gd1 O4 C1 85.0(3) . . . . ?
O2 Gd1 O4 C1 4.6(3) 2_545 . . . ?
O3 Gd1 O4 C1 156.0(3) 2_645 . . . ?
N2 Gd1 O4 C1 14.7(2) . . . . ?
N1 Gd1 O4 C1 -124.6(3) . . . . ?
